data_7205457
loop_
_publ_author_name
'Liu, Dong'
'Chang, Yu-Jie'
'Lang, Jian-Ping'

_publ_section_title
;
 Ligand geometry-driven formation of different coordination polymers
 from Zn(NO3)2, 1,4-bpeb and phenylenediacetic acids
;
_journal_issue 6
_journal_name_full CrystEngComm
_journal_page_first 1851
_journal_paper_doi 10.1039/c0ce00575d
_journal_volume 13
_journal_year 2011
_chemical_formula_moiety 'C30 H24 N2 O4 Zn'
_chemical_formula_sum 'C30 H24 N2 O4 Zn'
_chemical_formula_weight 541.90
_chemical_name_systematic
;
?
;
_space_group_IT_number 2
_symmetry_cell_setting triclinic
_symmetry_space_group_name_Hall '-P 1'
_symmetry_space_group_name_H-M 'P -1'
_atom_sites_solution_hydrogens geom
_atom_sites_solution_primary direct
_atom_sites_solution_secondary difmap
_audit_creation_method SHELXL-97
_cell_angle_alpha 106.93(3)
_cell_angle_beta 97.29(3)
_cell_angle_gamma 102.26(3)
_cell_formula_units_Z 2
_cell_length_a 9.5105(19)
_cell_length_b 9.829(2)
_cell_length_c 14.496(3)
_cell_measurement_reflns_used 5552
_cell_measurement_temperature 223(2)
_cell_measurement_theta_max 25.4778
_cell_measurement_theta_min 3.0823
_cell_volume 1240.7(6)
_computing_cell_refinement 'CrystalClear, Ver. 1.30 (Rigaku/MSC, 2001)'
_computing_data_collection 'CrystalClear, Ver. 1.30 (Rigaku/MSC, 2001)'
_computing_data_reduction 'CrystalStructure, Ver. 3.60 (Rigaku/MSC, 2004)'
_computing_molecular_graphics 'ORTEPII (Johnson, 1976)'
_computing_publication_material SHELXL97
_computing_structure_refinement 'SHELXL-97 (Sheldrick, 1997)'
_computing_structure_solution 'SHELXS-97 (Sheldrick, 1990)'
_diffrn_ambient_temperature 223(2)
_diffrn_measured_fraction_theta_full 0.990
_diffrn_measured_fraction_theta_max 0.990
_diffrn_measurement_device_type 'Rigaku MercuryCCD area detector'
_diffrn_measurement_method \w
_diffrn_radiation_monochromator graphite
_diffrn_radiation_source 'fine-focus sealed tube'
_diffrn_radiation_type MoK\a
_diffrn_radiation_wavelength 0.71073
_diffrn_reflns_av_R_equivalents 0.0283
_diffrn_reflns_av_sigmaI/netI 0.0435
_diffrn_reflns_limit_h_max 9
_diffrn_reflns_limit_h_min -11
_diffrn_reflns_limit_k_max 10
_diffrn_reflns_limit_k_min -11
_diffrn_reflns_limit_l_max 17
_diffrn_reflns_limit_l_min -17
_diffrn_reflns_number 9488
_diffrn_reflns_theta_full 25.25
_diffrn_reflns_theta_max 25.25
_diffrn_reflns_theta_min 3.08
_diffrn_standards_decay_% 0
_diffrn_standards_interval_count 0
_diffrn_standards_interval_time 0
_diffrn_standards_number 0
_exptl_absorpt_coefficient_mu 1.030
_exptl_absorpt_correction_T_max 0.9040
_exptl_absorpt_correction_T_min 0.7475
_exptl_absorpt_correction_type multi-scan
_exptl_absorpt_process_details 'Jacobson, R. (1998) Private communication to Rigaku Company, Tokyo, Japan.'
_exptl_crystal_colour yellow
_exptl_crystal_density_diffrn 1.451
_exptl_crystal_density_method 'not measured'
_exptl_crystal_description Block
_exptl_crystal_F_000 560
_exptl_crystal_size_max 0.30
_exptl_crystal_size_mid 0.20
_exptl_crystal_size_min 0.10
_refine_diff_density_max 0.541
_refine_diff_density_min -0.315
_refine_diff_density_rms 0.056
_refine_ls_extinction_method none
_refine_ls_goodness_of_fit_ref 1.056
_refine_ls_hydrogen_treatment constr
_refine_ls_matrix_type full
_refine_ls_number_parameters 334
_refine_ls_number_reflns 4452
_refine_ls_number_restraints 0
_refine_ls_restrained_S_all 1.056
_refine_ls_R_factor_all 0.0492
_refine_ls_R_factor_gt 0.0373
_refine_ls_shift/su_max 0.000
_refine_ls_shift/su_mean 0.000
_refine_ls_structure_factor_coef Fsqd
_refine_ls_weighting_details 'calc w=1/[\s^2^(Fo^2^)+(0.0454P)^2^+0.1552P] where P=(Fo^2^+2Fc^2^)/3'
_refine_ls_weighting_scheme calc
_refine_ls_wR_factor_gt 0.0830
_refine_ls_wR_factor_ref 0.0879
_reflns_number_gt 3764
_reflns_number_total 4452
_reflns_threshold_expression >2sigma(I)
_cod_data_source_file C0CE00575D.TXT
_cod_data_source_block 2
_cod_depositor_comments
;
The following automatic conversions were performed:
'_exptl_absorpt_correction_type' value 'Multi-Scan' changed to
'multi-scan' according to
'/home/saulius/struct/CIF-dictionaries/cif_core.dic' dictionary named
'cif_core.dic' version 2.4.1 from 2010-06-29.

Automatic conversion script
Id: cif_fix_enum 1555 2011-01-17 13:19:09Z saulius 
;
_cod_database_code 7205457

loop_
_symmetry_equiv_pos_as_xyz
'x, y, z'
'-x, -y, -z'

loop_
_atom_site_label
_atom_site_type_symbol
_atom_site_fract_x
_atom_site_fract_y
_atom_site_fract_z
_atom_site_U_iso_or_equiv
_atom_site_adp_type
_atom_site_occupancy
_atom_site_symmetry_multiplicity
_atom_site_calc_flag
_atom_site_refinement_flags
_atom_site_disorder_assembly
_atom_site_disorder_group
Zn1 Zn 0.08189(3) -0.38649(3) -0.09020(2) 0.02876(11) Uani 1 1 d . . .
N1 N 0.2023(2) -0.18184(19) 0.01498(14) 0.0289(5) Uani 1 1 d . . .
N2 N 0.9756(2) 1.4051(2) 0.80104(14) 0.0310(5) Uani 1 1 d . . .
O1 O 0.2176(2) -0.3136(2) -0.21515(18) 0.0595(6) Uani 1 1 d . . .
O2 O 0.0106(2) -0.27474(18) -0.18171(13) 0.0379(4) Uani 1 1 d . . .
O3 O 0.0914(2) 0.3810(2) 0.01819(15) 0.0554(6) Uani 1 1 d . . .
O4 O 0.2394(2) 0.51635(17) -0.04711(13) 0.0361(4) Uani 1 1 d . . .
C1 C 0.3486(3) -0.1397(3) 0.04239(18) 0.0332(6) Uani 1 1 d . . .
H1 H 0.4021 -0.2057 0.0145 0.040 Uiso 1 1 calc R . .
C2 C 0.4252(3) -0.0045(3) 0.10943(18) 0.0332(6) Uani 1 1 d . . .
H2 H 0.5283 0.0203 0.1257 0.040 Uiso 1 1 calc R . .
C3 C 0.3488(3) 0.0957(2) 0.15321(17) 0.0281(6) Uani 1 1 d . . .
C4 C 0.1970(3) 0.0521(2) 0.12330(18) 0.0323(6) Uani 1 1 d . . .
H4 H 0.1406 0.1160 0.1496 0.039 Uiso 1 1 calc R . .
C5 C 0.1290(3) -0.0842(2) 0.05535(18) 0.0320(6) Uani 1 1 d . . .
H5 H 0.0261 -0.1106 0.0361 0.038 Uiso 1 1 calc R . .
C6 C 0.4302(3) 0.2383(2) 0.22610(17) 0.0322(6) Uani 1 1 d . . .
H6 H 0.5332 0.2588 0.2413 0.039 Uiso 1 1 calc R . .
C7 C 0.3677(3) 0.3408(3) 0.27216(18) 0.0330(6) Uani 1 1 d . . .
H7 H 0.2650 0.3205 0.2541 0.040 Uiso 1 1 calc R . .
C8 C 0.4440(3) 0.4822(2) 0.34844(17) 0.0314(6) Uani 1 1 d . . .
C9 C 0.5957(3) 0.5267(3) 0.38225(19) 0.0372(6) Uani 1 1 d . . .
H9 H 0.6536 0.4651 0.3548 0.045 Uiso 1 1 calc R . .
C10 C 0.6624(3) 0.6594(3) 0.45515(19) 0.0389(7) Uani 1 1 d . . .
H10 H 0.7649 0.6866 0.4770 0.047 Uiso 1 1 calc R . .
C11 C 0.5802(3) 0.7546(3) 0.49723(18) 0.0353(6) Uani 1 1 d . . .
C12 C 0.4286(3) 0.7089(3) 0.46429(19) 0.0381(6) Uani 1 1 d . . .
H12 H 0.3706 0.7698 0.4923 0.046 Uiso 1 1 calc R . .
C13 C 0.3613(3) 0.5757(3) 0.39120(18) 0.0363(6) Uani 1 1 d . . .
H13 H 0.2587 0.5478 0.3700 0.044 Uiso 1 1 calc R . .
C14 C 0.6477(3) 0.9005(3) 0.57086(18) 0.0380(6) Uani 1 1 d . . .
H14 H 0.5856 0.9445 0.6083 0.046 Uiso 1 1 calc R . .
C15 C 0.7851(3) 0.9760(3) 0.59007(17) 0.0359(6) Uani 1 1 d . . .
H15 H 0.8481 0.9320 0.5536 0.043 Uiso 1 1 calc R . .
C16 C 0.8503(3) 1.1233(2) 0.66338(17) 0.0319(6) Uani 1 1 d . . .
C17 C 0.9899(3) 1.2047(3) 0.66571(19) 0.0412(7) Uani 1 1 d . . .
H17 H 1.0450 1.1651 0.6203 0.049 Uiso 1 1 calc R . .
C18 C 1.0482(3) 1.3433(3) 0.73428(19) 0.0392(7) Uani 1 1 d . . .
H18 H 1.1428 1.3965 0.7340 0.047 Uiso 1 1 calc R . .
C19 C 0.8417(3) 1.3273(3) 0.79930(18) 0.0358(6) Uani 1 1 d . . .
H19 H 0.7889 1.3697 0.8454 0.043 Uiso 1 1 calc R . .
C20 C 0.7764(3) 1.1881(3) 0.73351(18) 0.0366(6) Uani 1 1 d . . .
H20 H 0.6822 1.1371 0.7361 0.044 Uiso 1 1 calc R . .
C21 C 0.2089(3) -0.0156(3) -0.25404(18) 0.0356(6) Uani 1 1 d . . .
C22 C 0.2971(3) 0.0404(3) -0.31021(19) 0.0409(7) Uani 1 1 d . . .
H22 H 0.2953 -0.0182 -0.3747 0.049 Uiso 1 1 calc R . .
C23 C 0.3882(3) 0.1826(3) -0.2722(2) 0.0422(7) Uani 1 1 d . . .
H23 H 0.4485 0.2193 -0.3108 0.051 Uiso 1 1 calc R . .
C24 C 0.3908(3) 0.2703(3) -0.1784(2) 0.0389(7) Uani 1 1 d . . .
H24 H 0.4517 0.3671 -0.1537 0.047 Uiso 1 1 calc R . .
C25 C 0.3047(3) 0.2171(3) -0.12019(18) 0.0314(6) Uani 1 1 d . . .
C26 C 0.2133(3) 0.0736(3) -0.15847(18) 0.0325(6) Uani 1 1 d . . .
H26 H 0.1539 0.0367 -0.1194 0.039 Uiso 1 1 calc R . .
C27 C 0.1057(4) -0.1702(3) -0.2966(2) 0.0495(8) Uani 1 1 d . . .
H27A H 0.0048 -0.1626 -0.3116 0.059 Uiso 1 1 calc R . .
H27B H 0.1305 -0.2220 -0.3586 0.059 Uiso 1 1 calc R . .
C28 C 0.1125(3) -0.2606(2) -0.22808(19) 0.0361(6) Uani 1 1 d . . .
C29 C 0.3095(3) 0.3136(3) -0.01610(18) 0.0380(7) Uani 1 1 d . . .
H29A H 0.4098 0.3757 0.0130 0.046 Uiso 1 1 calc R . .
H29B H 0.2833 0.2509 0.0240 0.046 Uiso 1 1 calc R . .
C30 C 0.2040(3) 0.4117(2) -0.01448(18) 0.0327(6) Uani 1 1 d . . .

loop_
_atom_site_aniso_label
_atom_site_aniso_U_11
_atom_site_aniso_U_22
_atom_site_aniso_U_33
_atom_site_aniso_U_23
_atom_site_aniso_U_13
_atom_site_aniso_U_12
Zn1 0.03276(19) 0.01639(15) 0.03014(17) 0.00037(11) 0.00284(12) 0.00416(11)
N1 0.0323(13) 0.0181(10) 0.0318(11) 0.0016(8) 0.0035(9) 0.0080(8)
N2 0.0356(14) 0.0203(10) 0.0301(11) 0.0015(8) 0.0018(9) 0.0049(9)
O1 0.0437(14) 0.0395(11) 0.0952(17) 0.0174(11) 0.0142(12) 0.0174(10)
O2 0.0414(12) 0.0307(9) 0.0389(10) 0.0063(8) 0.0057(9) 0.0121(8)
O3 0.0496(14) 0.0441(12) 0.0539(12) -0.0063(9) 0.0282(11) -0.0056(10)
O4 0.0328(11) 0.0208(8) 0.0500(11) 0.0070(8) 0.0051(9) 0.0055(7)
C1 0.0292(15) 0.0246(12) 0.0409(14) 0.0016(10) 0.0062(12) 0.0100(10)
C2 0.0234(14) 0.0280(13) 0.0402(14) 0.0028(11) 0.0015(11) 0.0049(10)
C3 0.0313(15) 0.0204(11) 0.0287(12) 0.0057(10) 0.0009(11) 0.0049(10)
C4 0.0301(15) 0.0200(12) 0.0395(14) -0.0007(10) 0.0035(11) 0.0083(10)
C5 0.0229(14) 0.0240(12) 0.0425(14) 0.0032(10) 0.0018(11) 0.0063(10)
C6 0.0317(15) 0.0224(12) 0.0331(13) 0.0016(10) -0.0009(11) 0.0022(10)
C7 0.0314(15) 0.0245(12) 0.0328(13) 0.0015(10) 0.0013(11) -0.0005(10)
C8 0.0381(16) 0.0198(12) 0.0305(13) 0.0047(10) 0.0037(12) 0.0024(10)
C9 0.0396(17) 0.0226(12) 0.0410(15) 0.0006(11) 0.0027(13) 0.0075(11)
C10 0.0398(17) 0.0259(13) 0.0405(15) 0.0030(11) -0.0029(13) 0.0042(11)
C11 0.0464(18) 0.0231(12) 0.0269(13) 0.0015(10) 0.0028(12) 0.0016(11)
C12 0.0426(18) 0.0271(13) 0.0373(15) 0.0004(11) 0.0117(13) 0.0061(11)
C13 0.0355(16) 0.0286(13) 0.0364(14) 0.0023(11) 0.0066(12) 0.0032(11)
C14 0.0463(19) 0.0277(13) 0.0326(14) 0.0029(11) 0.0063(13) 0.0054(12)
C15 0.0489(19) 0.0215(12) 0.0283(13) -0.0012(10) 0.0038(12) 0.0064(12)
C16 0.0397(17) 0.0208(11) 0.0290(13) 0.0039(10) 0.0007(11) 0.0043(11)
C17 0.0423(18) 0.0323(14) 0.0389(15) -0.0040(11) 0.0107(13) 0.0092(12)
C18 0.0328(16) 0.0299(13) 0.0423(15) -0.0017(11) 0.0084(13) 0.0005(11)
C19 0.0398(17) 0.0283(13) 0.0306(13) 0.0002(10) 0.0078(12) 0.0037(12)
C20 0.0346(16) 0.0277(13) 0.0363(14) 0.0014(11) 0.0058(12) -0.0015(11)
C21 0.0470(18) 0.0278(13) 0.0319(14) 0.0096(11) 0.0067(12) 0.0109(12)
C22 0.056(2) 0.0401(15) 0.0324(14) 0.0122(12) 0.0157(13) 0.0214(14)
C23 0.0478(19) 0.0424(16) 0.0466(16) 0.0231(13) 0.0208(14) 0.0143(13)
C24 0.0408(17) 0.0272(13) 0.0498(16) 0.0140(12) 0.0109(14) 0.0083(11)
C25 0.0386(16) 0.0246(12) 0.0351(13) 0.0101(10) 0.0092(12) 0.0153(11)
C26 0.0409(17) 0.0268(12) 0.0344(13) 0.0118(10) 0.0126(12) 0.0128(11)
C27 0.066(2) 0.0377(15) 0.0337(15) 0.0050(12) 0.0053(14) 0.0016(14)
C28 0.0380(17) 0.0189(12) 0.0426(15) -0.0008(10) 0.0026(13) 0.0080(11)
C29 0.0524(19) 0.0240(13) 0.0348(14) 0.0072(11) 0.0049(13) 0.0102(12)
C30 0.0336(16) 0.0206(12) 0.0306(13) -0.0070(10) 0.0070(12) 0.0010(10)

loop_
_atom_type_symbol
_atom_type_description
_atom_type_scat_dispersion_real
_atom_type_scat_dispersion_imag
_atom_type_scat_source
C C 0.0033 0.0016 'International Tables Vol C Tables 4.2.6.8 and 6.1.1.4'
H H 0.0000 0.0000 'International Tables Vol C Tables 4.2.6.8 and 6.1.1.4'
N N 0.0061 0.0033 'International Tables Vol C Tables 4.2.6.8 and 6.1.1.4'
O O 0.0106 0.0060 'International Tables Vol C Tables 4.2.6.8 and 6.1.1.4'
Zn Zn 0.2839 1.4301 'International Tables Vol C Tables 4.2.6.8 and 6.1.1.4'

loop_
_geom_angle_atom_site_label_1
_geom_angle_atom_site_label_2
_geom_angle_atom_site_label_3
_geom_angle
_geom_angle_site_symmetry_1
_geom_angle_site_symmetry_3
_geom_angle_publ_flag
O3 Zn1 O4 118.12(9) 2 1_545 ?
O3 Zn1 O2 94.23(9) 2 . ?
O4 Zn1 O2 147.63(8) 1_545 . ?
O3 Zn1 N1 89.55(8) 2 . ?
O4 Zn1 N1 89.77(7) 1_545 . ?
O2 Zn1 N1 89.40(7) . . ?
O3 Zn1 N2 94.49(9) 2 1_434 ?
O4 Zn1 N2 87.15(8) 1_545 1_434 ?
O2 Zn1 N2 91.62(7) . 1_434 ?
N1 Zn1 N2 175.75(8) . 1_434 ?
O3 Zn1 O1 149.12(8) 2 . ?
O4 Zn1 O1 92.65(7) 1_545 . ?
O2 Zn1 O1 54.98(7) . . ?
N1 Zn1 O1 87.98(8) . . ?
N2 Zn1 O1 89.23(8) 1_434 . ?
C1 N1 C5 116.86(19) . . ?
C1 N1 Zn1 124.35(15) . . ?
C5 N1 Zn1 118.76(17) . . ?
C19 N2 C18 117.3(2) . . ?
C19 N2 Zn1 123.12(17) . 1_676 ?
C18 N2 Zn1 119.44(18) . 1_676 ?
C28 O1 Zn1 81.71(18) . . ?
C28 O2 Zn1 102.28(16) . . ?
C30 O3 Zn1 165.57(17) . 2 ?
C30 O4 Zn1 119.83(17) . 1_565 ?
N1 C1 C2 123.4(2) . . ?
N1 C1 H1 118.3 . . ?
C2 C1 H1 118.3 . . ?
C1 C2 C3 119.7(2) . . ?
C1 C2 H2 120.1 . . ?
C3 C2 H2 120.1 . . ?
C4 C3 C2 116.5(2) . . ?
C4 C3 C6 123.8(2) . . ?
C2 C3 C6 119.7(2) . . ?
C5 C4 C3 120.2(2) . . ?
C5 C4 H4 119.9 . . ?
C3 C4 H4 119.9 . . ?
N1 C5 C4 123.3(2) . . ?
N1 C5 H5 118.4 . . ?
C4 C5 H5 118.4 . . ?
C7 C6 C3 124.2(2) . . ?
C7 C6 H6 117.9 . . ?
C3 C6 H6 117.9 . . ?
C6 C7 C8 126.1(3) . . ?
C6 C7 H7 116.9 . . ?
C8 C7 H7 116.9 . . ?
C9 C8 C13 118.0(2) . . ?
C9 C8 C7 123.1(2) . . ?
C13 C8 C7 118.9(2) . . ?
C10 C9 C8 121.1(2) . . ?
C10 C9 H9 119.5 . . ?
C8 C9 H9 119.5 . . ?
C9 C10 C11 121.1(3) . . ?
C9 C10 H10 119.4 . . ?
C11 C10 H10 119.4 . . ?
C12 C11 C10 117.6(2) . . ?
C12 C11 C14 119.6(2) . . ?
C10 C11 C14 122.8(3) . . ?
C13 C12 C11 121.4(2) . . ?
C13 C12 H12 119.3 . . ?
C11 C12 H12 119.3 . . ?
C12 C13 C8 120.8(3) . . ?
C12 C13 H13 119.6 . . ?
C8 C13 H13 119.6 . . ?
C15 C14 C11 127.0(3) . . ?
C15 C14 H14 116.5 . . ?
C11 C14 H14 116.5 . . ?
C14 C15 C16 126.2(3) . . ?
C14 C15 H15 116.9 . . ?
C16 C15 H15 116.9 . . ?
C17 C16 C20 116.6(2) . . ?
C17 C16 C15 121.3(2) . . ?
C20 C16 C15 122.1(3) . . ?
C18 C17 C16 120.3(3) . . ?
C18 C17 H17 119.8 . . ?
C16 C17 H17 119.8 . . ?
N2 C18 C17 122.6(3) . . ?
N2 C18 H18 118.7 . . ?
C17 C18 H18 118.7 . . ?
N2 C19 C20 123.5(2) . . ?
N2 C19 H19 118.3 . . ?
C20 C19 H19 118.3 . . ?
C19 C20 C16 119.7(3) . . ?
C19 C20 H20 120.1 . . ?
C16 C20 H20 120.1 . . ?
C22 C21 C26 118.8(2) . . ?
C22 C21 C27 120.6(2) . . ?
C26 C21 C27 120.6(3) . . ?
C21 C22 C23 120.5(2) . . ?
C21 C22 H22 119.8 . . ?
C23 C22 H22 119.8 . . ?
C24 C23 C22 120.4(3) . . ?
C24 C23 H23 119.8 . . ?
C22 C23 H23 119.8 . . ?
C23 C24 C25 120.5(2) . . ?
C23 C24 H24 119.8 . . ?
C25 C24 H24 119.8 . . ?
C24 C25 C26 119.1(2) . . ?
C24 C25 C29 120.3(2) . . ?
C26 C25 C29 120.7(2) . . ?
C21 C26 C25 120.8(3) . . ?
C21 C26 H26 119.6 . . ?
C25 C26 H26 119.6 . . ?
C28 C27 C21 113.4(2) . . ?
C28 C27 H27A 108.9 . . ?
C21 C27 H27A 108.9 . . ?
C28 C27 H27B 108.9 . . ?
C21 C27 H27B 108.9 . . ?
H27A C27 H27B 107.7 . . ?
O1 C28 O2 121.0(3) . . ?
O1 C28 C27 121.4(3) . . ?
O2 C28 C27 117.5(2) . . ?
C25 C29 C30 111.7(2) . . ?
C25 C29 H29A 109.3 . . ?
C30 C29 H29A 109.3 . . ?
C25 C29 H29B 109.3 . . ?
C30 C29 H29B 109.3 . . ?
H29A C29 H29B 107.9 . . ?
O3 C30 O4 125.7(2) . . ?
O3 C30 C29 117.8(2) . . ?
O4 C30 C29 116.5(2) . . ?

loop_
_geom_bond_atom_site_label_1
_geom_bond_atom_site_label_2
_geom_bond_distance
_geom_bond_site_symmetry_2
_geom_bond_publ_flag
Zn1 O3 2.062(2) 2 ?
Zn1 O4 2.0648(18) 1_545 ?
Zn1 O2 2.0884(18) . ?
Zn1 N1 2.115(2) . ?
Zn1 N2 2.130(2) 1_434 ?
Zn1 O1 2.533(3) . ?
N1 C1 1.335(3) . ?
N1 C5 1.345(3) . ?
N2 C19 1.333(3) . ?
N2 C18 1.337(3) . ?
N2 Zn1 2.130(2) 1_676 ?
O1 C28 1.239(3) . ?
O2 C28 1.254(3) . ?
O3 C30 1.239(3) . ?
O3 Zn1 2.062(2) 2 ?
O4 C30 1.254(3) . ?
O4 Zn1 2.0648(18) 1_565 ?
C1 C2 1.378(3) . ?
C1 H1 0.9400 . ?
C2 C3 1.399(3) . ?
C2 H2 0.9400 . ?
C3 C4 1.388(4) . ?
C3 C6 1.466(3) . ?
C4 C5 1.373(3) . ?
C4 H4 0.9400 . ?
C5 H5 0.9400 . ?
C6 C7 1.334(3) . ?
C6 H6 0.9400 . ?
C7 C8 1.468(3) . ?
C7 H7 0.9400 . ?
C8 C9 1.393(4) . ?
C8 C13 1.395(4) . ?
C9 C10 1.377(3) . ?
C9 H9 0.9400 . ?
C10 C11 1.399(4) . ?
C10 H10 0.9400 . ?
C11 C12 1.391(4) . ?
C11 C14 1.467(3) . ?
C12 C13 1.382(3) . ?
C12 H12 0.9400 . ?
C13 H13 0.9400 . ?
C14 C15 1.308(4) . ?
C14 H14 0.9400 . ?
C15 C16 1.472(3) . ?
C15 H15 0.9400 . ?
C16 C17 1.387(4) . ?
C16 C20 1.389(4) . ?
C17 C18 1.380(3) . ?
C17 H17 0.9400 . ?
C18 H18 0.9400 . ?
C19 C20 1.377(3) . ?
C19 H19 0.9400 . ?
C20 H20 0.9400 . ?
C21 C22 1.381(4) . ?
C21 C26 1.397(3) . ?
C21 C27 1.524(4) . ?
C22 C23 1.387(4) . ?
C22 H22 0.9400 . ?
C23 C24 1.377(4) . ?
C23 H23 0.9400 . ?
C24 C25 1.381(4) . ?
C24 H24 0.9400 . ?
C25 C26 1.398(3) . ?
C25 C29 1.519(3) . ?
C26 H26 0.9400 . ?
C27 C28 1.517(4) . ?
C27 H27A 0.9800 . ?
C27 H27B 0.9800 . ?
C29 C30 1.530(4) . ?
C29 H29A 0.9800 . ?
C29 H29B 0.9800 . ?
